data_7121653
loop_
_publ_author_name
'Reinholdt, Anders'
'Hill, Anthony F.'
'Bendix, Jesper'

_publ_section_title
;
 Synthons for carbide complex chemistry.
;
_journal_issue 45
_journal_name_full 'Chemical communications (Cambridge, England)'
_journal_page_first 5708
_journal_page_last 5711
_journal_paper_doi 10.1039/c8cc03596b
_journal_volume 54
_journal_year 2018
_chemical_formula_moiety 'C25 H43 Cl4 N4 O P Pt Ru, 3(C H Cl3)'
_chemical_formula_sum 'C28 H46 Cl13 N4 O P Pt Ru'
_chemical_formula_weight 1242.67
_space_group_crystal_system monoclinic
_space_group_IT_number 14
_space_group_name_Hall '-P 2yn'
_space_group_name_H-M_alt 'P 1 21/n 1'
_symmetry_space_group_name_Hall '-P 2yn'
_symmetry_space_group_name_H-M 'P 1 21/n 1'
_atom_sites_solution_hydrogens mixed
_audit_creation_date 2018-01-06
_audit_creation_method
;
Olex2 1.2
(compiled 2015.09.30 svn.r3233 for OlexSys, GUI svn.r5103)
;
_audit_update_record
;
2018-02-15 deposited with the CCDC.
2018-05-11 downloaded from the CCDC.
;
_cell_angle_alpha 90
_cell_angle_beta 104.6569(19)
_cell_angle_gamma 90
_cell_formula_units_Z 4
_cell_length_a 14.4348(7)
_cell_length_b 11.4929(6)
_cell_length_c 27.5886(14)
_cell_measurement_reflns_used 9696
_cell_measurement_temperature 120(2)
_cell_measurement_theta_max 28.319
_cell_measurement_theta_min 2.295
_cell_volume 4427.9(4)
_computing_molecular_graphics 'Olex2 (Dolomanov et al., 2009)'
_computing_publication_material 'Olex2 (Dolomanov et al., 2009)'
_computing_structure_refinement 'ShelXL (Sheldrick, 2015)'
_computing_structure_solution 'olex2.solve (Bourhis et al., 2015)'
_diffrn_ambient_temperature 120(2)
_diffrn_measured_fraction_theta_full 0.999
_diffrn_measured_fraction_theta_max 1.000
_diffrn_measurement_device_type 'Bruker APEX-II CCD'
_diffrn_measurement_method '\f and \w scans'
_diffrn_radiation_type MoK\a
_diffrn_radiation_wavelength 0.71073
_diffrn_reflns_av_R_equivalents 0.0472
_diffrn_reflns_av_unetI/netI 0.0247
_diffrn_reflns_Laue_measured_fraction_full 0.999
_diffrn_reflns_Laue_measured_fraction_max 1.000
_diffrn_reflns_limit_h_max 18
_diffrn_reflns_limit_h_min -18
_diffrn_reflns_limit_k_max 14
_diffrn_reflns_limit_k_min -14
_diffrn_reflns_limit_l_max 35
_diffrn_reflns_limit_l_min -35
_diffrn_reflns_number 85935
_diffrn_reflns_point_group_measured_fraction_full 0.999
_diffrn_reflns_point_group_measured_fraction_max 1.000
_diffrn_reflns_theta_full 26.000
_diffrn_reflns_theta_max 27.484
_diffrn_reflns_theta_min 2.295
_diffrn_standards_number 0
_exptl_absorpt_coefficient_mu 4.347
_exptl_absorpt_correction_T_max 0.7457
_exptl_absorpt_correction_T_min 0.4835
_exptl_absorpt_correction_type multi-scan
_exptl_absorpt_process_details
;
SADABS-2016/2 (Bruker,2016/2) was used for absorption correction.
wR2(int) was 0.1404 before and 0.0615 after correction.
The Ratio of minimum to maximum transmission is 0.6484.
The \l/2 correction factor is Not present.
;
_exptl_crystal_colour 'clear orange'
_exptl_crystal_colour_lustre clear
_exptl_crystal_colour_primary orange
_exptl_crystal_density_diffrn 1.864
_exptl_crystal_description block
_exptl_crystal_F_000 2432
_exptl_crystal_size_max 1.125
_exptl_crystal_size_mid 0.118
_exptl_crystal_size_min 0.04
_refine_diff_density_max 1.983
_refine_diff_density_min -0.976
_refine_diff_density_rms 0.106
_refine_ls_extinction_method none
_refine_ls_goodness_of_fit_ref 1.024
_refine_ls_hydrogen_treatment mixed
_refine_ls_matrix_type full
_refine_ls_number_parameters 595
_refine_ls_number_reflns 10147
_refine_ls_number_restraints 11
_refine_ls_restrained_S_all 1.024
_refine_ls_R_factor_all 0.0344
_refine_ls_R_factor_gt 0.0279
_refine_ls_shift/su_max 0.001
_refine_ls_shift/su_mean 0.000
_refine_ls_structure_factor_coef Fsqd
_refine_ls_weighting_details 'w=1/[\s^2^(Fo^2^)+(0.0254P)^2^+13.1148P] where P=(Fo^2^+2Fc^2^)/3'
_refine_ls_weighting_scheme calc
_refine_ls_wR_factor_gt 0.0618
_refine_ls_wR_factor_ref 0.0652
_reflns_Friedel_coverage 0.000
_reflns_number_gt 9061
_reflns_number_total 10147
_reflns_threshold_expression 'I > 2\s(I)'
_cod_data_source_file c8cc03596b2.cif
_cod_data_source_block mo_d8v3059_0m-1
_cod_depositor_comments 'Adding full bibliography for 7121645--7121655.cif.'
_cod_database_code 7121653
_shelxl_version_number 2013-3
_shelx_space_group_comment
;
The symmetry employed for this shelxl refinement is uniquely defined
by the following loop, which should always be used as a source of
symmetry information in preference to the above space-group names.
They are only intended as comments.
;
_shelx_estimated_absorpt_t_max 0.845
_shelx_estimated_absorpt_t_min 0.084
_olex2_refinement_description
;
1. Fixed Uiso
 At 1.2 times of:
  All C(H) groups, All C(H,H) groups, All C(H,H,H,H) groups, All N(H) groups,
  All Cl(H,H) groups
2. Restrained distances
 O1-H1a = O1-H1b
 0.88 with sigma of 0.01
 Cl7A-C41A \\sim Cl5A-C41A \\sim Cl6A-C41A
 with sigma of 0.01
3. Uiso/Uaniso restraints and constraints
Uanis(C17A) \\sim Ueq: with sigma of 0.01 and sigma for terminal atoms of 0.02
Uiso(Cl7A) = Uiso(C41A) = Uiso(Cl6A) = Uiso(Cl5A)
4. Others
 Sof(C28A)=Sof(Hw)=Sof(Cl14)=Sof(Cl15)=Sof(Cl16)=1-FVAR(1)
 Sof(Cl12)=Sof(Cl11)=Sof(Cl13)=Sof(C28)=Sof(H28)=FVAR(1)
 Sof(Pt1A)=Sof(Cl4A)=Sof(N3A)=Sof(N2A)=Sof(H2Aa)=Sof(C20A)=Sof(Hx)=Sof(C21A)=
 Sof(Hy)=Sof(C22A)=Sof(Hz)=Sof(N1A)=Sof(C25A)=Sof(H25A)=Sof(C24A)=Sof(H24A)=
 Sof(C23A)=Sof(H23A)=Sof(N4A)=Sof(H4Aa)=1-FVAR(2)
 Sof(Pt1)=Sof(Cl4)=Sof(N3)=Sof(N4)=Sof(H4)=Sof(N1)=Sof(C21)=Sof(Hb)=Sof(N2)=
 Sof(H2a)=Sof(C24)=Sof(H24)=Sof(C20)=Sof(Hh)=Sof(C23)=Sof(H23)=Sof(C25)=
 Sof(H25)=Sof(C22)=Sof(Hv)=FVAR(2)
 Sof(H14a)=Sof(Hk)=Sof(Hl)=Sof(H18a)=Sof(Hp)=Sof(C19A)=Sof(H19c)=Sof(H19d)=
 Sof(C17A)=Sof(H0aa)=Sof(H1aa)=Sof(C16A)=Sof(H3aa)=Sof(H5aa)=1-FVAR(3)
 Sof(H14)=Sof(C19)=Sof(H19b)=Sof(H19a)=Sof(C17)=Sof(He)=Sof(Hf)=Sof(Hi)=
 Sof(Hj)=Sof(C16)=Sof(Hm)=Sof(Hn)=Sof(Ho)=Sof(H18)=FVAR(3)
 Sof(H27a)=Sof(Cl17)=1-FVAR(4)
 Sof(Cl10)=Sof(H27)=FVAR(4)
 Fixed Sof: Cl6(0.8) Cl7(0.8) Cl5(0.8) C41(0.8) Hg(0.8) C41A(0.2) H41A(0.2)
 Cl7A(0.2) Cl6A(0.2) Cl5A(0.2)
5.a Ternary CH refined with riding coordinates:
 C14(H14a), C14(H14), C2(H2), C27(H27a), C27(H27), C28(H28), C41(Hg), C8(Hu),
 C28A(Hw), C41A(H41A)
5.b Secondary CH2 refined with riding coordinates:
 C13(H,Ha), C9(H9a,H9b), C19(H19b,H19a), C3(H3a,H3b), C4(H4a,H4b), C6(H6a,H6b),
  C12(Hc,Hd), C17(He,Hf), C5(H5a,H5b), C15(Hi,Hj), C15(Hk,Hl), C16(Hm,Hn),
 C7(H7a,H7b), C18(Ho,H18), C18(H18a,Hp), C11(Hq,Hr), C10(Hs,Ht), C19A(H19c,
 H19d), C17A(H0aa,H1aa), C16A(H3aa,H5aa)
5.c Aromatic/amide H refined with riding coordinates:
 N4(H4), C21(Hb), N2(H2a), C24(H24), C20(Hh), C23(H23), C25(H25), C22(Hv),
 N2A(H2Aa), C20A(Hx), C21A(Hy), C22A(Hz), C25A(H25A), C24A(H24A), C23A(H23A),
 N4A(H4Aa)
;
_olex2_submission_special_instructions 'No special instructions were received'

loop_
_space_group_symop_operation_xyz
'x, y, z'
'-x+1/2, y+1/2, -z+1/2'
'-x, -y, -z'
'x-1/2, -y-1/2, z-1/2'

loop_
_atom_site_label
_atom_site_type_symbol
_atom_site_fract_x
_atom_site_fract_y
_atom_site_fract_z
_atom_site_U_iso_or_equiv
_atom_site_adp_type
_atom_site_occupancy
_atom_site_site_symmetry_order
_atom_site_calc_flag
_atom_site_refinement_flags_posn
_atom_site_refinement_flags_adp
_atom_site_refinement_flags_occupancy
_atom_site_disorder_assembly
_atom_site_disorder_group
Pt1 Pt 0.27081(10) 0.86087(7) 0.47893(3) 0.01338(11) Uani 0.763(7) 1 d . . P A 1
Ru1 Ru 0.12477(2) 0.60939(2) 0.44586(2) 0.01190(5) Uani 1 1 d . . . . .
Cl1 Cl 0.16192(5) 0.59489(7) 0.53937(3) 0.01982(15) Uani 1 1 d . . . . .
Cl2 Cl -0.02835(5) 0.69261(7) 0.44301(3) 0.01930(15) Uani 1 1 d . . . . .
P1 P 0.09550(5) 0.60999(7) 0.35744(3) 0.01401(15) Uani 1 1 d . . . . .
Cl3 Cl 0.25137(6) 0.47696(7) 0.44896(3) 0.02389(17) Uani 1 1 d . . . . .
Cl9 Cl 0.29484(10) 0.31742(10) 0.67749(4) 0.0489(3) Uani 1 1 d . . . . .
Cl4 Cl 0.38004(17) 1.00860(15) 0.51426(6) 0.0259(4) Uani 0.763(7) 1 d . . P A 1
Cl12 Cl 0.18321(11) 1.08004(13) 0.59387(6) 0.0418(4) Uani 0.707(3) 1 d . . P B 1
Cl11 Cl 0.23687(11) 0.83701(12) 0.59923(6) 0.0300(3) Uani 0.707(3) 1 d . . P B 1
Cl10 Cl 0.3468(6) 0.2966(3) 0.58122(9) 0.0539(9) Uani 0.74(2) 1 d . . P C 1
Cl6 Cl 0.49889(13) 0.17367(17) 0.36182(7) 0.0611(4) Uani 0.8 1 d . . P D 1
Cl13 Cl 0.30972(17) 0.98789(16) 0.68375(6) 0.0596(6) Uani 0.707(3) 1 d . . P B 1
Cl7 Cl 0.3809(2) -0.02685(18) 0.36700(8) 0.0882(9) Uani 0.8 1 d . . P D 1
Cl5 Cl 0.31136(14) 0.2020(2) 0.37716(8) 0.0720(5) Uani 0.8 1 d . . P D 1
O1 O 0.04996(16) 0.43678(19) 0.45455(8) 0.0174(4) Uani 1 1 d D . . . .
N3 N 0.3803(3) 0.7478(5) 0.49820(17) 0.0168(10) Uani 0.763(7) 1 d . . P A 1
C14 C 0.0214(3) 0.4861(3) 0.32811(15) 0.0291(8) Uani 1 1 d . . . . .
H14A H 0.0506 0.4325 0.3564 0.035 Uiso 0.189(8) 1 calc R . P E 2
H14 H 0.0067 0.5018 0.2913 0.035 Uiso 0.811(8) 1 calc R . P E 1
N4 N 0.3805(4) 0.6547(5) 0.52849(19) 0.0184(12) Uani 0.763(7) 1 d . . P A 1
H4 H 0.3321 0.6328 0.5404 0.022 Uiso 0.763(7) 1 calc R . P A 1
C2 C 0.2068(2) 0.5954(3) 0.33615(12) 0.0232(7) Uani 1 1 d . . . . .
H2 H 0.2308 0.5151 0.3463 0.028 Uiso 1 1 calc R . . . .
C13 C -0.0315(2) 0.7282(3) 0.27392(13) 0.0262(7) Uani 1 1 d . . . . .
H H 0.0129 0.7199 0.2520 0.031 Uiso 1 1 calc R . . . .
HA H -0.0723 0.6579 0.2699 0.031 Uiso 1 1 calc R . . . .
C9 C 0.0880(3) 0.8492(3) 0.33478(15) 0.0350(9) Uani 1 1 d . . . . .
H9A H 0.1246 0.8569 0.3702 0.042 Uiso 1 1 calc R . . . .
H9B H 0.1344 0.8425 0.3139 0.042 Uiso 1 1 calc R . . . .
C1 C 0.1867(2) 0.7359(3) 0.45311(11) 0.0160(6) Uani 1 1 d . . . . .
C27 C 0.2985(3) 0.3873(4) 0.62117(15) 0.0364(9) Uani 1 1 d . . . . .
H27A H 0.2329 0.4207 0.6083 0.044 Uiso 0.26(2) 1 calc R . P C 2
H27 H 0.2325 0.4126 0.6031 0.044 Uiso 0.74(2) 1 calc R . P C 1
C19 C 0.0697(4) 0.3703(4) 0.33473(18) 0.0315(12) Uani 0.811(8) 1 d . . P E 1
H19B H 0.0852 0.3472 0.3705 0.038 Uiso 0.811(8) 1 calc R . P E 1
H19A H 0.1301 0.3743 0.3240 0.038 Uiso 0.811(8) 1 calc R . P E 1
C3 C 0.2886(2) 0.6768(4) 0.36224(15) 0.0332(9) Uani 1 1 d . . . . .
H3A H 0.2713 0.7582 0.3520 0.040 Uiso 1 1 calc R . . . .
H3B H 0.2981 0.6715 0.3990 0.040 Uiso 1 1 calc R . . . .
C28 C 0.2756(4) 0.9794(6) 0.6179(2) 0.0280(13) Uani 0.707(3) 1 d . . P B 1
H28 H 0.3321 0.9987 0.6046 0.034 Uiso 0.707(3) 1 calc R . P B 1
C4 C 0.3814(3) 0.6441(5) 0.34853(17) 0.0466(12) Uani 1 1 d . . . . .
H4A H 0.4327 0.6992 0.3647 0.056 Uiso 1 1 calc R . . . .
H4B H 0.4014 0.5651 0.3612 0.056 Uiso 1 1 calc R . . . .
C6 C 0.2870(3) 0.5665(6) 0.26601(17) 0.0589(15) Uani 1 1 d . . . . .
H6A H 0.3040 0.4853 0.2766 0.071 Uiso 1 1 calc R . . . .
H6B H 0.2782 0.5710 0.2293 0.071 Uiso 1 1 calc R . . . .
N1 N 0.1669(4) 0.9815(4) 0.46182(17) 0.0200(11) Uani 0.763(7) 1 d . . P A 1
C21 C 0.0965(6) 1.1528(5) 0.4489(2) 0.0457(18) Uani 0.763(7) 1 d . . P A 1
HB H 0.0875 1.2344 0.4447 0.055 Uiso 0.763(7) 1 calc R . P A 1
C12 C -0.0942(3) 0.8356(4) 0.25822(17) 0.0425(10) Uani 1 1 d . . . . .
HC H -0.1296 0.8283 0.2226 0.051 Uiso 1 1 calc R . . . .
HD H -0.1418 0.8406 0.2785 0.051 Uiso 1 1 calc R . . . .
N2 N 0.0721(5) 0.9658(5) 0.4547(2) 0.0367(12) Uani 0.763(7) 1 d . . P A 1
H2A H 0.0429 0.8988 0.4553 0.044 Uiso 0.763(7) 1 calc R . P A 1
C17 C -0.0908(6) 0.2719(5) 0.3192(3) 0.0526(19) Uani 0.811(8) 1 d . . P E 1
HE H -0.0757 0.2508 0.3551 0.063 Uiso 0.811(8) 1 calc R . P E 1
HF H -0.1333 0.2112 0.2999 0.063 Uiso 0.811(8) 1 calc R . P E 1
C24 C 0.5222(4) 0.6624(6) 0.5134(2) 0.0251(12) Uani 0.763(7) 1 d . . P A 1
H24 H 0.5867 0.6459 0.5135 0.030 Uiso 0.763(7) 1 calc R . P A 1
C41 C 0.4105(4) 0.1112(4) 0.39071(19) 0.0367(12) Uani 0.8 1 d . . P D 1
HG H 0.4373 0.1068 0.4278 0.044 Uiso 0.8 1 calc R . P D 1
C20 C 0.0283(5) 1.0744(9) 0.4463(3) 0.054(2) Uani 0.763(7) 1 d . . P A 1
HH H -0.0384 1.0895 0.4398 0.065 Uiso 0.763(7) 1 calc R . P A 1
C5 C 0.3681(3) 0.6471(6) 0.29181(18) 0.0578(15) Uani 1 1 d . . . . .
H5A H 0.3534 0.7276 0.2794 0.069 Uiso 1 1 calc R . . . .
H5B H 0.4282 0.6225 0.2837 0.069 Uiso 1 1 calc R . . . .
C15 C -0.0764(2) 0.4842(3) 0.34034(13) 0.0244(7) Uani 1 1 d . . . . .
HI H -0.0672 0.4708 0.3767 0.029 Uiso 0.811(8) 1 calc R . P E 1
HJ H -0.1079 0.5608 0.3320 0.029 Uiso 0.811(8) 1 calc R . P E 1
HK H -0.1214 0.5337 0.3158 0.029 Uiso 0.189(8) 1 calc R . P E 2
HL H -0.0696 0.5185 0.3740 0.029 Uiso 0.189(8) 1 calc R . P E 2
C23 C 0.4651(5) 0.6013(7) 0.5375(3) 0.0259(14) Uani 0.763(7) 1 d . . P A 1
H23 H 0.4829 0.5331 0.5572 0.031 Uiso 0.763(7) 1 calc R . P A 1
C16 C -0.1409(4) 0.3892(5) 0.3111(2) 0.0411(15) Uani 0.811(8) 1 d . . P E 1
HM H -0.2008 0.3851 0.3223 0.049 Uiso 0.811(8) 1 calc R . P E 1
HN H -0.1580 0.4085 0.2750 0.049 Uiso 0.811(8) 1 calc R . P E 1
C7 C 0.1929(3) 0.5995(4) 0.27889(14) 0.0372(10) Uani 1 1 d . . . . .
H7A H 0.1417 0.5445 0.2625 0.045 Uiso 1 1 calc R . . . .
H7B H 0.1732 0.6787 0.2663 0.045 Uiso 1 1 calc R . . . .
C18 C 0.0003(4) 0.2784(4) 0.3020(2) 0.0614(15) Uani 1 1 d . . . . .
HO H -0.0146 0.3014 0.2663 0.074 Uiso 0.811(8) 1 calc R . P E 1
H18 H 0.0315 0.2012 0.3054 0.074 Uiso 0.811(8) 1 calc R . P E 1
H18A H 0.0301 0.2532 0.3368 0.074 Uiso 0.189(8) 1 calc R . P E 2
HP H 0.0153 0.2208 0.2785 0.074 Uiso 0.189(8) 1 calc R . P E 2
C11 C -0.0343(4) 0.9459(4) 0.26533(18) 0.0546(14) Uani 1 1 d . . . . .
HQ H -0.0771 1.0144 0.2570 0.066 Uiso 1 1 calc R . . . .
HR H 0.0080 0.9450 0.2422 0.066 Uiso 1 1 calc R . . . .
C10 C 0.0265(5) 0.9567(4) 0.31928(19) 0.0647(17) Uani 1 1 d . . . . .
HS H 0.0682 1.0261 0.3222 0.078 Uiso 1 1 calc R . . . .
HT H -0.0159 0.9672 0.3421 0.078 Uiso 1 1 calc R . . . .
C25 C 0.4660(4) 0.7535(6) 0.48891(19) 0.0198(10) Uani 0.763(7) 1 d . . P A 1
H25 H 0.4858 0.8106 0.4687 0.024 Uiso 0.763(7) 1 calc R . P A 1
C8 C 0.0262(2) 0.7388(3) 0.32869(12) 0.0199(6) Uani 1 1 d . . . . .
HU H -0.0220 0.7530 0.3485 0.024 Uiso 1 1 calc R . . . .
C22 C 0.1820(4) 1.0958(4) 0.45870(18) 0.0245(11) Uani 0.763(7) 1 d . . P A 1
HV H 0.2428 1.1315 0.4627 0.029 Uiso 0.763(7) 1 calc R . P A 1
Cl8 Cl 0.37413(8) 0.50905(11) 0.63425(4) 0.0466(3) Uani 1 1 d . . . . .
H1A H -0.0105(12) 0.438(5) 0.455(2) 0.056 Uiso 1 1 d DR . . . .
H1B H 0.078(3) 0.404(4) 0.4830(10) 0.056 Uiso 1 1 d DR . . . .
C28A C 0.3226(18) 0.9740(15) 0.6365(7) 0.051(5) Uani 0.293(3) 1 d . . P B 2
HW H 0.3097 1.0171 0.6040 0.061 Uiso 0.293(3) 1 calc R . P B 2
Cl14 Cl 0.2307(4) 1.0081(5) 0.6661(3) 0.0764(18) Uani 0.293(3) 1 d . . P B 2
Cl15 Cl 0.3152(9) 0.8256(5) 0.6235(3) 0.118(4) Uani 0.293(3) 1 d . . P B 2
Cl16 Cl 0.4312(4) 1.0217(5) 0.6740(2) 0.0673(15) Uani 0.293(3) 1 d . . P B 2
Pt1A Pt 0.2468(4) 0.8782(4) 0.47634(9) 0.0167(5) Uani 0.237(7) 1 d . . P A 2
Cl4A Cl 0.3411(6) 1.0400(7) 0.5107(2) 0.0327(15) Uani 0.237(7) 1 d . . P A 2
N3A N 0.3655(12) 0.7814(14) 0.4956(6) 0.012(4) Uiso 0.237(7) 1 d . . P A 2
N2A N 0.0373(12) 0.9371(14) 0.4459(6) 0.025(4) Uiso 0.237(7) 1 d . . P A 2
H2AA H 0.0205 0.8633 0.4423 0.030 Uiso 0.237(7) 1 calc R . P A 2
C20A C -0.0240(13) 1.0285(14) 0.4396(6) 0.025(3) Uiso 0.237(7) 1 d . . P A 2
HX H -0.0917 1.0233 0.4329 0.030 Uiso 0.237(7) 1 calc R . P A 2
C21A C 0.0267(15) 1.1272(16) 0.4444(7) 0.024(4) Uiso 0.237(7) 1 d . . P A 2
HY H 0.0008 1.2035 0.4399 0.029 Uiso 0.237(7) 1 calc R . P A 2
C22A C 0.1291(15) 1.0978(16) 0.4577(6) 0.025(4) Uiso 0.237(7) 1 d . . P A 2
HZ H 0.1814 1.1506 0.4637 0.030 Uiso 0.237(7) 1 calc R . P A 2
N1A N 0.1340(15) 0.9797(15) 0.4595(7) 0.014(4) Uiso 0.237(7) 1 d . . P A 2
C25A C 0.4528(15) 0.799(2) 0.4865(8) 0.029(5) Uiso 0.237(7) 1 d . . P A 2
H25A H 0.4710 0.8647 0.4704 0.034 Uiso 0.237(7) 1 calc R . P A 2
C24A C 0.5102(18) 0.705(2) 0.5042(8) 0.025(5) Uiso 0.237(7) 1 d . . P A 2
H24A H 0.5723 0.6925 0.4995 0.029 Uiso 0.237(7) 1 calc R . P A 2
C23A C 0.463(2) 0.633(2) 0.5299(11) 0.028(7) Uiso 0.237(7) 1 d . . P A 2
H23A H 0.4852 0.5640 0.5483 0.034 Uiso 0.237(7) 1 calc R . P A 2
N4A N 0.3749(12) 0.6867(16) 0.5219(7) 0.011(4) Uiso 0.237(7) 1 d . . P A 2
H4AA H 0.3284 0.6587 0.5337 0.014 Uiso 0.237(7) 1 calc R . P A 2
C19A C 0.0363(12) 0.4071(15) 0.2915(7) 0.021(4) Uani 0.189(8) 1 d . . P E 2
H19C H 0.1052 0.4046 0.2924 0.025 Uiso 0.189(8) 1 calc R . P E 2
H19D H 0.0006 0.4336 0.2578 0.025 Uiso 0.189(8) 1 calc R . P E 2
C17A C -0.1175(14) 0.2953(17) 0.2927(9) 0.024(4) Uani 0.189(8) 1 d . U P E 2
H0AA H -0.1448 0.3434 0.2627 0.028 Uiso 0.189(8) 1 calc R . P E 2
H1AA H -0.1511 0.2195 0.2894 0.028 Uiso 0.189(8) 1 calc R . P E 2
C16A C -0.1214(13) 0.3561(15) 0.3394(9) 0.020(4) Uani 0.189(8) 1 d . . P E 2
H3AA H -0.0852 0.3112 0.3687 0.024 Uiso 0.189(8) 1 calc R . P E 2
H5AA H -0.1888 0.3619 0.3415 0.024 Uiso 0.189(8) 1 calc R . P E 2
C41A C 0.3547(19) 0.1730(19) 0.385(2) 0.123(2) Uiso 0.2 1 d D . P F 2
H41A H 0.3785 0.1933 0.4211 0.148 Uiso 0.2 1 calc R . P F 2
Cl7A Cl 0.3730(12) 0.0265(15) 0.3738(6) 0.123(2) Uiso 0.2 1 d D . P F 2
Cl6A Cl 0.4222(10) 0.2409(12) 0.3482(5) 0.123(2) Uiso 0.2 1 d D . P F 2
Cl5A Cl 0.2322(11) 0.2041(12) 0.3619(5) 0.123(2) Uiso 0.2 1 d D . P F 2
Cl17 Cl 0.3038(13) 0.2745(8) 0.5802(2) 0.038(3) Uani 0.26(2) 1 d . . P C 2

loop_
_atom_site_aniso_label
_atom_site_aniso_U_11
_atom_site_aniso_U_22
_atom_site_aniso_U_33
_atom_site_aniso_U_23
_atom_site_aniso_U_13
_atom_site_aniso_U_12
Pt1 0.0124(3) 0.01230(16) 0.01598(13) 0.00010(10) 0.00457(18) -0.00150(16)
Ru1 0.01155(11) 0.01120(11) 0.01247(11) -0.00013(8) 0.00214(8) 0.00034(8)
Cl1 0.0206(4) 0.0240(4) 0.0134(3) 0.0001(3) 0.0014(3) -0.0053(3)
Cl2 0.0186(3) 0.0193(4) 0.0228(4) 0.0056(3) 0.0104(3) 0.0070(3)
P1 0.0125(3) 0.0159(4) 0.0132(4) -0.0013(3) 0.0025(3) 0.0008(3)
Cl3 0.0179(4) 0.0271(4) 0.0236(4) -0.0010(3) -0.0002(3) 0.0101(3)
Cl9 0.0707(8) 0.0385(6) 0.0355(6) 0.0057(5) 0.0096(5) 0.0036(5)
Cl4 0.0215(9) 0.0192(7) 0.0369(7) -0.0053(5) 0.0075(7) -0.0086(6)
Cl12 0.0399(8) 0.0307(7) 0.0496(9) 0.0024(6) 0.0018(7) 0.0068(6)
Cl11 0.0353(7) 0.0251(6) 0.0330(7) -0.0034(5) 0.0150(6) -0.0029(5)
Cl10 0.052(3) 0.0689(13) 0.0485(10) -0.0197(10) 0.0273(11) -0.0057(16)
Cl6 0.0547(9) 0.0749(11) 0.0584(10) 0.0044(8) 0.0228(8) -0.0056(8)
Cl13 0.0932(16) 0.0496(10) 0.0246(8) -0.0097(7) -0.0064(8) 0.0203(10)
Cl7 0.154(2) 0.0464(10) 0.0466(10) -0.0052(8) -0.0063(11) -0.0427(13)
Cl5 0.0512(10) 0.1008(15) 0.0607(11) 0.0075(10) 0.0078(9) 0.0119(10)
O1 0.0204(11) 0.0153(10) 0.0154(11) 0.0025(8) 0.0024(9) -0.0017(9)
N3 0.016(2) 0.015(2) 0.018(2) 0.002(2) 0.0007(15) 0.0030(19)
C14 0.0285(18) 0.0260(18) 0.032(2) -0.0139(15) 0.0069(15) -0.0066(14)
N4 0.023(2) 0.014(2) 0.017(2) 0.0072(19) 0.0012(16) 0.0010(18)
C2 0.0179(15) 0.0366(19) 0.0158(15) -0.0033(14) 0.0054(12) 0.0048(14)
C13 0.0232(17) 0.0296(18) 0.0207(17) 0.0092(14) -0.0039(13) -0.0030(14)
C9 0.054(3) 0.0206(17) 0.0227(18) 0.0011(14) -0.0052(17) -0.0043(17)
C1 0.0170(14) 0.0186(15) 0.0122(14) 0.0011(11) 0.0033(11) 0.0025(11)
C27 0.041(2) 0.037(2) 0.027(2) 0.0006(16) 0.0021(17) 0.0092(18)
C19 0.053(3) 0.015(2) 0.024(2) -0.0010(17) 0.006(2) 0.0031(19)
C3 0.0158(16) 0.054(2) 0.032(2) -0.0059(18) 0.0100(15) -0.0025(16)
C28 0.030(3) 0.028(3) 0.024(3) -0.004(3) 0.003(2) 0.001(2)
C4 0.0174(18) 0.083(4) 0.042(2) -0.004(2) 0.0118(17) 0.001(2)
C6 0.038(2) 0.115(5) 0.029(2) -0.009(3) 0.020(2) 0.015(3)
N1 0.020(3) 0.018(2) 0.022(2) -0.0004(14) 0.005(2) -0.001(2)
C21 0.077(5) 0.032(3) 0.031(3) 0.004(2) 0.017(3) 0.031(3)
C12 0.036(2) 0.054(3) 0.033(2) 0.018(2) 0.0007(18) 0.016(2)
N2 0.031(3) 0.042(3) 0.039(3) -0.006(2) 0.010(2) 0.008(3)
C17 0.092(5) 0.030(3) 0.034(3) -0.003(3) 0.011(3) -0.036(3)
C24 0.017(2) 0.029(3) 0.028(3) -0.001(2) 0.0013(19) 0.005(2)
C41 0.051(3) 0.031(3) 0.022(2) -0.002(2) -0.001(2) -0.010(2)
C20 0.040(4) 0.082(6) 0.036(4) -0.011(4) 0.004(3) 0.038(5)
C5 0.031(2) 0.109(5) 0.043(3) 0.001(3) 0.027(2) 0.008(3)
C15 0.0240(17) 0.0249(17) 0.0218(17) -0.0016(13) 0.0011(13) -0.0097(14)
C23 0.021(3) 0.029(4) 0.024(3) -0.001(3) -0.002(2) 0.006(3)
C16 0.047(3) 0.050(3) 0.020(3) 0.002(3) -0.001(2) -0.031(3)
C7 0.0252(18) 0.070(3) 0.0190(18) -0.0012(18) 0.0099(15) 0.0084(19)
C18 0.093(4) 0.022(2) 0.080(4) -0.022(2) 0.041(3) -0.018(2)
C11 0.087(4) 0.029(2) 0.035(2) 0.0090(18) -0.008(2) 0.017(2)
C10 0.116(5) 0.023(2) 0.038(3) 0.0041(19) -0.012(3) 0.015(3)
C25 0.014(2) 0.019(3) 0.028(3) -0.004(2) 0.0090(19) -0.002(2)
C8 0.0194(15) 0.0223(16) 0.0172(16) 0.0042(12) 0.0035(12) 0.0040(12)
C22 0.033(3) 0.0098(19) 0.035(3) 0.0046(17) 0.016(2) 0.0042(18)
Cl8 0.0383(5) 0.0606(7) 0.0349(5) 0.0086(5) -0.0017(4) -0.0043(5)
C28A 0.100(17) 0.024(8) 0.028(10) -0.001(7) 0.014(10) -0.007(10)
Cl14 0.062(3) 0.066(3) 0.101(4) -0.025(3) 0.021(3) -0.023(3)
Cl15 0.259(12) 0.039(3) 0.084(5) -0.022(3) 0.098(7) -0.026(5)
Cl16 0.060(3) 0.072(3) 0.070(3) 0.004(3) 0.016(2) 0.010(2)
Pt1A 0.0142(10) 0.0205(8) 0.0147(4) 0.0006(4) 0.0021(6) -0.0076(7)
Cl4A 0.029(3) 0.031(3) 0.035(2) -0.005(2) 0.003(2) -0.020(3)
C19A 0.018(8) 0.020(9) 0.023(9) -0.012(7) 0.003(7) 0.002(6)
C17A 0.022(7) 0.018(7) 0.030(8) -0.006(7) 0.006(6) -0.010(6)
C16A 0.017(8) 0.015(8) 0.031(12) 0.002(8) 0.011(8) -0.003(6)
Cl17 0.033(6) 0.045(3) 0.036(2) -0.006(2) 0.010(2) 0.005(3)

loop_
_atom_type_symbol
_atom_type_description
_atom_type_scat_dispersion_real
_atom_type_scat_dispersion_imag
_atom_type_scat_source
C C 0.0033 0.0016 'International Tables Vol C Tables 4.2.6.8 and 6.1.1.4'
H H 0.0000 0.0000 'International Tables Vol C Tables 4.2.6.8 and 6.1.1.4'
Cl Cl 0.1484 0.1585 'International Tables Vol C Tables 4.2.6.8 and 6.1.1.4'
N N 0.0061 0.0033 'International Tables Vol C Tables 4.2.6.8 and 6.1.1.4'
O O 0.0106 0.0060 'International Tables Vol C Tables 4.2.6.8 and 6.1.1.4'
P P 0.1023 0.0942 'International Tables Vol C Tables 4.2.6.8 and 6.1.1.4'
Pt Pt -1.7033 8.3905 'International Tables Vol C Tables 4.2.6.8 and 6.1.1.4'
Ru Ru -1.2594 0.8363 'International Tables Vol C Tables 4.2.6.8 and 6.1.1.4'

loop_
_geom_angle_atom_site_label_1
_geom_angle_atom_site_label_2
_geom_angle_atom_site_label_3
_geom_angle
N3 Pt1 Cl4 87.55(14)
C1 Pt1 Cl4 176.83(11)
C1 Pt1 N3 89.75(16)
C1 Pt1 N1 93.74(17)
N1 Pt1 Cl4 88.95(15)
N1 Pt1 N3 176.5(2)
Cl2 Ru1 Cl1 90.90(3)
P1 Ru1 Cl1 175.82(3)
P1 Ru1 Cl2 92.43(3)
Cl3 Ru1 Cl1 87.58(3)
Cl3 Ru1 Cl2 163.47(3)
Cl3 Ru1 P1 88.51(3)
O1 Ru1 Cl1 79.57(6)
O1 Ru1 Cl2 83.91(6)
O1 Ru1 P1 98.27(6)
O1 Ru1 Cl3 79.62(6)
C1 Ru1 Cl1 88.07(10)
C1 Ru1 Cl2 96.69(10)
C1 Ru1 P1 94.05(10)
C1 Ru1 Cl3 99.71(10)
C1 Ru1 O1 167.64(12)
C14 P1 Ru1 112.51(13)
C14 P1 C2 104.20(16)
C14 P1 C8 103.85(17)
C2 P1 Ru1 112.54(11)
C8 P1 Ru1 112.35(11)
C8 P1 C2 110.78(16)
Ru1 O1 H1A 119(4)
Ru1 O1 H1B 110(4)
H1A O1 H1B 104(5)
N4 N3 Pt1 123.4(4)
C25 N3 Pt1 128.7(5)
C25 N3 N4 107.5(5)
P1 C14 H14A 92.9
P1 C14 H14 104.9
C19 C14 P1 115.7(3)
C19 C14 H14 104.9
C19 C14 C15 112.8(3)
C15 C14 P1 112.3(2)
C15 C14 H14A 92.9
C15 C14 H14 104.9
C19A C14 P1 129.3(8)
C19A C14 H14A 92.9
C19A C14 C15 117.6(8)
N3 N4 H4 125.2
C23 N4 N3 109.7(6)
C23 N4 H4 125.2
P1 C2 H2 105.1
C3 C2 P1 114.9(2)
C3 C2 H2 105.1
C3 C2 C7 110.3(3)
C7 C2 P1 115.1(2)
C7 C2 H2 105.1
H C13 HA 108.1
C12 C13 H 109.5
C12 C13 HA 109.5
C12 C13 C8 110.5(3)
C8 C13 H 109.5
C8 C13 HA 109.5
H9A C9 H9B 108.0
C10 C9 H9A 109.4
C10 C9 H9B 109.4
C10 C9 C8 111.0(4)
C8 C9 H9A 109.4
C8 C9 H9B 109.4
Ru1 C1 Pt1 164.31(19)
Ru1 C1 Pt1A 165.7(2)
Cl9 C27 Cl10 112.5(2)
Cl9 C27 H27A 104.5
Cl9 C27 H27 109.6
Cl10 C27 H27 109.6
Cl8 C27 Cl9 109.8(2)
Cl8 C27 Cl10 105.8(4)
Cl8 C27 H27A 104.5
Cl8 C27 H27 109.6
Cl17 C27 Cl9 104.5(4)
Cl17 C27 H27A 104.5
Cl17 C27 Cl8 127.0(7)
C14 C19 H19B 110.0
C14 C19 H19A 110.0
C14 C19 C18 108.6(4)
H19B C19 H19A 108.4
C18 C19 H19B 110.0
C18 C19 H19A 110.0
C2 C3 H3A 109.5
C2 C3 H3B 109.5
H3A C3 H3B 108.1
C4 C3 C2 110.6(3)
C4 C3 H3A 109.5
C4 C3 H3B 109.5
Cl12 C28 Cl11 110.2(3)
Cl12 C28 H28 109.0
Cl11 C28 H28 109.0
Cl13 C28 Cl12 109.8(3)
Cl13 C28 Cl11 109.8(4)
Cl13 C28 H28 109.0
C3 C4 H4A 109.5
C3 C4 H4B 109.5
H4A C4 H4B 108.0
C5 C4 C3 110.9(4)
C5 C4 H4A 109.5
C5 C4 H4B 109.5
H6A C6 H6B 108.0
C5 C6 H6A 109.4
C5 C6 H6B 109.4
C5 C6 C7 111.3(4)
C7 C6 H6A 109.4
C7 C6 H6B 109.4
N2 N1 Pt1 127.8(4)
C22 N1 Pt1 124.7(5)
C22 N1 N2 107.4(5)
C20 C21 HB 126.0
C20 C21 C22 107.9(6)
C22 C21 HB 126.0
C13 C12 HC 109.4
C13 C12 HD 109.4
HC C12 HD 108.0
C11 C12 C13 111.1(4)
C11 C12 HC 109.4
C11 C12 HD 109.4
N1 N2 H2A 126.1
N1 N2 C20 107.9(7)
C20 N2 H2A 126.1
HE C17 HF 108.3
C16 C17 HE 109.8
C16 C17 HF 109.8
C18 C17 HE 109.8
C18 C17 HF 109.8
C18 C17 C16 109.3(5)
C23 C24 H24 127.1
C23 C24 C25 105.8(5)
C25 C24 H24 127.1
Cl6 C41 HG 109.6
Cl7 C41 Cl6 109.3(3)
Cl7 C41 Cl5 111.1(3)
Cl7 C41 HG 109.6
Cl5 C41 Cl6 107.5(3)
Cl5 C41 HG 109.6
C21 C20 N2 107.5(6)
C21 C20 HH 126.3
N2 C20 HH 126.3
C4 C5 H5A 109.6
C4 C5 H5B 109.6
C6 C5 C4 110.4(4)
C6 C5 H5A 109.6
C6 C5 H5B 109.6
H5A C5 H5B 108.1
C14 C15 HI 109.3
C14 C15 HJ 109.3
C14 C15 HK 108.8
C14 C15 HL 108.8
C14 C15 C16A 113.7(7)
HI C15 HJ 108.0
HK C15 HL 107.7
C16 C15 C14 111.6(4)
C16 C15 HI 109.3
C16 C15 HJ 109.3
C16A C15 HK 108.8
C16A C15 HL 108.8
N4 C23 C24 107.9(7)
N4 C23 H23 126.1
C24 C23 H23 126.1
C17 C16 C15 110.7(5)
C17 C16 HM 109.5
C17 C16 HN 109.5
C15 C16 HM 109.5
C15 C16 HN 109.5
HM C16 HN 108.1
C2 C7 H7A 109.7
C2 C7 H7B 109.7
C6 C7 C2 109.6(3)
C6 C7 H7A 109.7
C6 C7 H7B 109.7
H7A C7 H7B 108.2
C19 C18 HO 109.8
C19 C18 H18 109.8
C17 C18 C19 109.4(4)
C17 C18 HO 109.8
C17 C18 H18 109.8
HO C18 H18 108.2
H18A C18 HP 109.1
C19A C18 H18A 111.1
C19A C18 HP 111.1
C19A C18 C17A 103.1(10)
C17A C18 H18A 111.1
C17A C18 HP 111.1
C12 C11 HQ 109.4
C12 C11 HR 109.4
C12 C11 C10 111.2(4)
HQ C11 HR 108.0
C10 C11 HQ 109.4
C10 C11 HR 109.4
C9 C10 C11 111.1(4)
C9 C10 HS 109.4
C9 C10 HT 109.4
C11 C10 HS 109.4
C11 C10 HT 109.4
HS C10 HT 108.0
N3 C25 C24 109.1(5)
N3 C25 H25 125.5
C24 C25 H25 125.5
P1 C8 HU 105.8
C13 C8 P1 117.3(2)
C13 C8 C9 109.2(3)
C13 C8 HU 105.8
C9 C8 P1 112.2(2)
C9 C8 HU 105.8
N1 C22 C21 109.3(6)
N1 C22 HV 125.3
C21 C22 HV 125.3
Cl14 C28A HW 108.3
Cl15 C28A HW 108.3
Cl15 C28A Cl14 107.3(11)
Cl16 C28A HW 108.3
Cl16 C28A Cl14 108.9(10)
Cl16 C28A Cl15 115.6(13)
C1 Pt1A Cl4A 171.8(2)
C1 Pt1A N3A 84.1(5)
C1 Pt1A N1A 98.8(6)
N3A Pt1A Cl4A 87.9(5)
N1A Pt1A Cl4A 89.2(6)
N1A Pt1A N3A 177.1(8)
C25A N3A Pt1A 130.0(14)
N4A N3A Pt1A 125.2(13)
N4A N3A C25A 104.7(17)
C20A N2A H2AA 125.4
C20A N2A N1A 109.2(15)
N1A N2A H2AA 125.4
N2A C20A HX 125.6
C21A C20A N2A 108.8(17)
C21A C20A HX 125.6
C20A C21A HY 125.7
C20A C21A C22A 108.7(17)
C22A C21A HY 125.7
C21A C22A HZ 126.9
N1A C22A C21A 106.1(16)
N1A C22A HZ 126.9
N2A N1A Pt1A 123.5(13)
C22A N1A Pt1A 129.4(16)
C22A N1A N2A 107.1(17)
N3A C25A H25A 125.5
N3A C25A C24A 109.0(19)
C24A C25A H25A 125.5
C25A C24A H24A 125.5
C25A C24A C23A 109(2)
C23A C24A H24A 125.5
C24A C23A H23A 129.2
N4A C23A C24A 102(2)
N4A C23A H23A 129.2
N3A N4A C23A 115.4(18)
N3A N4A H4AA 122.3
C23A N4A H4AA 122.3
C14 C19A C18 110.2(12)
C14 C19A H19C 109.6
C14 C19A H19D 109.6
C18 C19A H19C 109.6
C18 C19A H19D 109.6
H19C C19A H19D 108.1
C18 C17A H0AA 111.7
C18 C17A H1AA 111.7
H0AA C17A H1AA 109.4
C16A C17A C18 100.5(14)
C16A C17A H0AA 111.7
C16A C17A H1AA 111.7
C15 C16A H3AA 109.7
C15 C16A H5AA 109.7
C17A C16A C15 110.0(16)
C17A C16A H3AA 109.7
C17A C16A H5AA 109.7
H3AA C16A H5AA 108.2
Cl7A C41A H41A 111.8
Cl7A C41A Cl6A 101(2)
Cl7A C41A Cl5A 108(2)
Cl6A C41A H41A 111.8
Cl6A C41A Cl5A 111(3)
Cl5A C41A H41A 111.8

loop_
_geom_bond_atom_site_label_1
_geom_bond_atom_site_label_2
_geom_bond_distance
Pt1 Cl4 2.3539(16)
Pt1 N3 2.011(5)
Pt1 C1 1.899(3)
Pt1 N1 2.009(5)
Ru1 Cl1 2.5040(8)
Ru1 Cl2 2.3913(7)
Ru1 P1 2.3681(8)
Ru1 Cl3 2.3631(8)
Ru1 O1 2.300(2)
Ru1 C1 1.692(3)
P1 C14 1.841(4)
P1 C2 1.853(3)
P1 C8 1.850(3)
Cl9 C27 1.761(4)
Cl12 C28 1.763(6)
Cl11 C28 1.763(7)
Cl10 C27 1.783(5)
Cl6 C41 1.815(6)
Cl13 C28 1.761(7)
Cl7 C41 1.728(5)
Cl5 C41 1.734(6)
O1 H1A 0.876(10)
O1 H1B 0.874(10)
N3 N4 1.357(7)
N3 C25 1.327(7)
C14 H14A 1.0000
C14 H14 1.0000
C14 C19 1.493(6)
C14 C15 1.532(5)
C14 C19A 1.414(16)
N4 H4 0.8800
N4 C23 1.333(9)
C2 H2 1.0000
C2 C3 1.535(5)
C2 C7 1.542(5)
C13 H 0.9900
C13 HA 0.9900
C13 C12 1.527(5)
C13 C8 1.534(5)
C9 H9A 0.9900
C9 H9B 0.9900
C9 C10 1.518(6)
C9 C8 1.535(5)
C1 Pt1A 1.885(4)
C27 H27A 1.0000
C27 H27 1.0000
C27 Cl8 1.755(5)
C27 Cl17 1.735(7)
C19 H19B 0.9900
C19 H19A 0.9900
C19 C18 1.573(7)
C3 H3A 0.9900
C3 H3B 0.9900
C3 C4 1.529(5)
C28 H28 1.0000
C4 H4A 0.9900
C4 H4B 0.9900
C4 C5 1.528(6)
C6 H6A 0.9900
C6 H6B 0.9900
C6 C5 1.521(8)
C6 C7 1.536(5)
N1 N2 1.345(7)
N1 C22 1.338(6)
C21 HB 0.9500
C21 C20 1.323(12)
C21 C22 1.362(8)
C12 HC 0.9900
C12 HD 0.9900
C12 C11 1.519(7)
N2 H2A 0.8800
N2 C20 1.392(10)
C17 HE 0.9900
C17 HF 0.9900
C17 C16 1.519(10)
C17 C18 1.507(9)
C24 H24 0.9500
C24 C23 1.375(10)
C24 C25 1.390(8)
C41 HG 1.0000
C20 HH 0.9500
C5 H5A 0.9900
C5 H5B 0.9900
C15 HI 0.9900
C15 HJ 0.9900
C15 HK 0.9900
C15 HL 0.9900
C15 C16 1.526(6)
C15 C16A 1.607(17)
C23 H23 0.9500
C16 HM 0.9900
C16 HN 0.9900
C7 H7A 0.9900
C7 H7B 0.9900
C18 HO 0.9900
C18 H18 0.9900
C18 H18A 0.9900
C18 HP 0.9900
C18 C19A 1.618(18)
C18 C17A 1.67(2)
C11 HQ 0.9900
C11 HR 0.9900
C11 C10 1.530(6)
C10 HS 0.9900
C10 HT 0.9900
C25 H25 0.9500
C8 HU 1.0000
C22 HV 0.9500
C28A HW 1.0000
C28A Cl14 1.77(2)
C28A Cl15 1.740(18)
C28A Cl16 1.73(2)
Pt1A Cl4A 2.357(5)
Pt1A N3A 2.000(16)
Pt1A N1A 1.960(19)
N3A C25A 1.36(3)
N3A N4A 1.30(2)
N2A H2AA 0.8800
N2A C20A 1.36(2)
N2A N1A 1.44(2)
C20A HX 0.9500
C20A C21A 1.34(2)
C21A HY 0.9500
C21A C22A 1.47(3)
C22A HZ 0.9500
C22A N1A 1.36(3)
C25A H25A 0.9500
C25A C24A 1.37(3)
C24A H24A 0.9500
C24A C23A 1.38(3)
C23A H23A 0.9500
C23A N4A 1.38(3)
N4A H4AA 0.8800
C19A H19C 0.9900
C19A H19D 0.9900
C17A H0AA 0.9900
C17A H1AA 0.9900
C17A C16A 1.48(3)
C16A H3AA 0.9900
C16A H5AA 0.9900
C41A H41A 1.0000
C41A Cl7A 1.74(3)
C41A Cl6A 1.75(3)
C41A Cl5A 1.76(3)

loop_
_geom_torsion_atom_site_label_1
_geom_torsion_atom_site_label_2
_geom_torsion_atom_site_label_3
_geom_torsion_atom_site_label_4
_geom_torsion
Pt1 N3 N4 C23 -175.3(4)
Pt1 N3 C25 C24 174.2(4)
Pt1 C1 Pt1A N3A -5.8(6)
Pt1 C1 Pt1A N1A 174.8(8)
Pt1 N1 N2 C20 176.8(4)
Pt1 N1 C22 C21 -176.9(4)
Ru1 P1 C14 C19 -72.4(3)
Ru1 P1 C14 C15 59.1(3)
Ru1 P1 C14 C19A -131.2(10)
Ru1 P1 C2 C3 -48.2(3)
Ru1 P1 C2 C7 -178.0(3)
Ru1 P1 C8 C13 -156.0(2)
Ru1 P1 C8 C9 76.4(3)
Ru1 C1 Pt1A N3A 100.5(12)
Ru1 C1 Pt1A N1A -78.9(12)
Cl1 Ru1 C1 Pt1 20.2(7)
Cl1 Ru1 C1 Pt1A -26.6(11)
Cl2 Ru1 C1 Pt1 110.9(7)
Cl2 Ru1 C1 Pt1A 64.1(11)
P1 Ru1 C1 Pt1 -156.2(7)
P1 Ru1 C1 Pt1A 157.0(11)
P1 C14 C19 C18 -173.2(3)
P1 C14 C15 C16 173.7(3)
P1 C14 C15 C16A -152.4(10)
P1 C14 C19A C18 143.9(7)
P1 C2 C3 C4 170.5(3)
P1 C2 C7 C6 -170.7(4)
Cl3 Ru1 C1 Pt1 -67.0(7)
Cl3 Ru1 C1 Pt1A -113.8(11)
O1 Ru1 C1 Pt1 18.8(12)
O1 Ru1 C1 Pt1A -28.0(14)
N3 Pt1 C1 Ru1 52.8(7)
N3 Pt1 C1 Pt1A 171.9(5)
N3 N4 C23 C24 1.3(7)
C14 P1 C2 C3 -170.3(3)
C14 P1 C2 C7 59.8(3)
C14 P1 C8 C13 -34.1(3)
C14 P1 C8 C9 -161.7(3)
C14 C19 C18 C17 -60.5(6)
C14 C19 C18 C19A 48.0(9)
C14 C19 C18 C17A -31.5(12)
C14 C15 C16 C17 53.6(6)
C14 C15 C16A C17A -49.2(17)
N4 N3 C25 C24 0.2(6)
C2 P1 C14 C19 49.8(4)
C2 P1 C14 C15 -178.7(3)
C2 P1 C14 C19A -9.0(10)
C2 P1 C8 C13 77.2(3)
C2 P1 C8 C9 -50.4(3)
C2 C3 C4 C5 57.1(5)
C13 C12 C11 C10 -55.4(6)
C19 C14 C15 C16 -53.3(5)
C19 C14 C15 C16A -19.4(10)
C19 C14 C19A C18 50.9(8)
C19 C18 C19A C14 -52.5(9)
C19 C18 C17A C16A -29.6(19)
C3 C2 C7 C6 57.2(5)
C3 C4 C5 C6 -56.9(6)
N1 Pt1 C1 Ru1 -126.8(7)
N1 Pt1 C1 Pt1A -7.8(5)
N1 N2 C20 C21 -0.6(7)
C12 C13 C8 P1 172.6(3)
C12 C13 C8 C9 -58.3(4)
C12 C11 C10 C9 55.0(7)
N2 N1 C22 C21 -0.8(6)
C17 C18 C19A C14 39.4(14)
C17 C18 C17A C16A 46.6(15)
C20 C21 C22 N1 0.4(7)
C5 C6 C7 C2 -57.7(6)
C15 C14 C19 C18 55.4(5)
C15 C14 C19A C18 -46.9(13)
C23 C24 C25 N3 0.5(6)
C16 C17 C18 C19 62.5(7)
C16 C17 C18 C19A 13.1(10)
C16 C17 C18 C17A -53.5(15)
C16 C15 C16A C17A 43.7(15)
C7 C2 C3 C4 -57.4(4)
C7 C6 C5 C4 57.6(6)
C18 C17 C16 C15 -59.2(7)
C18 C17A C16A C15 67.7(17)
C10 C9 C8 P1 -169.9(3)
C10 C9 C8 C13 58.3(4)
C25 N3 N4 C23 -0.9(6)
C25 C24 C23 N4 -1.1(7)
C8 P1 C14 C19 165.8(3)
C8 P1 C14 C15 -62.6(3)
C8 P1 C14 C19A 107.0(10)
C8 P1 C2 C3 78.5(3)
C8 P1 C2 C7 -51.3(3)
C8 C13 C12 C11 57.6(5)
C8 C9 C10 C11 -56.8(6)
C22 N1 N2 C20 0.9(6)
C22 C21 C20 N2 0.1(7)
Pt1A N3A C25A C24A -176.2(14)
Pt1A N3A N4A C23A 178.9(16)
N3A C25A C24A C23A -7(3)
N2A C20A C21A C22A -3(2)
C20A N2A N1A Pt1A 176.2(12)
C20A N2A N1A C22A -4(2)
C20A C21A C22A N1A 1(2)
C21A C22A N1A Pt1A -178.4(14)
C21A C22A N1A N2A 2(2)
N1A N2A C20A C21A 5(2)
C25A N3A N4A C23A -3(3)
C25A C24A C23A N4A 5(3)
C24A C23A N4A N3A -1(3)
N4A N3A C25A C24A 6(2)
C19A C14 C19 C18 -52.2(10)
C19A C14 C15 C16 2.7(10)
C19A C14 C15 C16A 36.7(14)
C19A C18 C17A C16A -76.0(16)
C17A C18 C19A C14 65.7(14)
C16A C15 C16 C17 -46.9(13)
